data_4337364
loop_
_publ_author_name
'De Sio, St\'ephanie M'
'Wilson, Richard E.'

_publ_section_title
;
 Structural and spectroscopic studies of fluoroprotactinates.
;
_journal_issue 3
_journal_name_full 'Inorganic chemistry'
_journal_page_first 1750
_journal_page_last 1755
_journal_paper_doi 10.1021/ic402877a
_journal_volume 53
_journal_year 2014
_chemical_formula_moiety 'F8 Pa, 3(Na)'
_chemical_formula_sum 'F8 Na3 Pa'
_chemical_formula_weight 451.97
_chemical_melting_point ?
_chemical_name_common 'trisodium octofluoroprotactinate(V)'
_space_group_IT_number 139
_symmetry_cell_setting tetragonal
_symmetry_Int_Tables_number 139
_symmetry_space_group_name_Hall '-I 4 2'
_symmetry_space_group_name_H-M 'I 4/m m m'
_atom_sites_solution_primary direct
_atom_sites_solution_secondary difmap
_audit_creation_method SHELXL-97
_cell_angle_alpha 90.00
_cell_angle_beta 90.00
_cell_angle_gamma 90.00
_cell_formula_units_Z 2
_cell_length_a 5.4415(9)
_cell_length_b 5.4415(9)
_cell_length_c 10.8482(19)
_cell_measurement_reflns_used 2282
_cell_measurement_temperature 100(2)
_cell_measurement_theta_max 30.25
_cell_measurement_theta_min 3.76
_cell_volume 321.21(9)
_computing_structure_refinement 'SHELXL-97 (Sheldrick, 2008)'
_computing_structure_solution 'SHELXS-97 (Sheldrick, 2008)'
_diffrn_ambient_temperature 100(2)
_diffrn_measured_fraction_theta_full 1.000
_diffrn_measured_fraction_theta_max 0.971
_diffrn_measurement_device_type 'BRUKER APEX II'
_diffrn_measurement_method '0.5 deg w/ scans'
_diffrn_radiation_monochromator graphite
_diffrn_radiation_source 'fine-focus sealed tube'
_diffrn_radiation_type MoK\a
_diffrn_radiation_wavelength 0.71073
_diffrn_reflns_av_R_equivalents 0.0251
_diffrn_reflns_av_sigmaI/netI 0.0116
_diffrn_reflns_limit_h_max 7
_diffrn_reflns_limit_h_min -7
_diffrn_reflns_limit_k_max 7
_diffrn_reflns_limit_k_min -7
_diffrn_reflns_limit_l_max 15
_diffrn_reflns_limit_l_min -15
_diffrn_reflns_number 2282
_diffrn_reflns_theta_full 25.00
_diffrn_reflns_theta_max 30.25
_diffrn_reflns_theta_min 3.76
_exptl_absorpt_coefficient_mu 24.569
_exptl_absorpt_correction_T_max 0.1925
_exptl_absorpt_correction_T_min 0.0196
_exptl_absorpt_correction_type multi-scan
_exptl_absorpt_process_details SADABS
_exptl_crystal_colour colorless
_exptl_crystal_density_diffrn 4.673
_exptl_crystal_density_method 'not measured'
_exptl_crystal_description plate
_exptl_crystal_F_000 392
_exptl_crystal_size_max 0.75
_exptl_crystal_size_mid 0.50
_exptl_crystal_size_min 0.10
_refine_diff_density_max 1.427
_refine_diff_density_min -1.008
_refine_diff_density_rms 0.151
_refine_ls_extinction_coef 0.0060(8)
_refine_ls_extinction_expression Fc^*^=kFc[1+0.001xFc^2^\l^3^/sin(2\q)]^-1/4^
_refine_ls_extinction_method SHELXL
_refine_ls_goodness_of_fit_ref 1.143
_refine_ls_matrix_type full
_refine_ls_number_parameters 14
_refine_ls_number_reflns 169
_refine_ls_number_restraints 0
_refine_ls_restrained_S_all 1.143
_refine_ls_R_factor_all 0.0116
_refine_ls_R_factor_gt 0.0116
_refine_ls_shift/su_max 0.000
_refine_ls_shift/su_mean 0.000
_refine_ls_structure_factor_coef Fsqd
_refine_ls_weighting_details 'calc w=1/[\s^2^(Fo^2^)+(0.0216P)^2^+0.0000P] where P=(Fo^2^+2Fc^2^)/3'
_refine_ls_weighting_scheme calc
_refine_ls_wR_factor_gt 0.0267
_refine_ls_wR_factor_ref 0.0267
_reflns_number_gt 169
_reflns_number_total 169
_reflns_threshold_expression >2sigma(I)
_cod_data_source_file ic402877a_si_001.cif
_cod_data_source_block Na3PaF8
_cod_depositor_comments
;
The following automatic conversions were performed:

'_chemical_melting_point' value 'not measured' was changed to '?' -
the value is undefined or not given.

Automatic conversion script
Id: cif_fix_values 2281 2013-09-26 08:29:07Z andrius 
;
_cod_original_sg_symbol_H-M 'I 4/mmm'
_cod_database_code 4337364

loop_
_symmetry_equiv_pos_as_xyz
'x, y, z'
'-x, -y, z'
'-y, x, z'
'y, -x, z'
'-x, y, -z'
'x, -y, -z'
'y, x, -z'
'-y, -x, -z'
'x+1/2, y+1/2, z+1/2'
'-x+1/2, -y+1/2, z+1/2'
'-y+1/2, x+1/2, z+1/2'
'y+1/2, -x+1/2, z+1/2'
'-x+1/2, y+1/2, -z+1/2'
'x+1/2, -y+1/2, -z+1/2'
'y+1/2, x+1/2, -z+1/2'
'-y+1/2, -x+1/2, -z+1/2'
'-x, -y, -z'
'x, y, -z'
'y, -x, -z'
'-y, x, -z'
'x, -y, z'
'-x, y, z'
'-y, -x, z'
'y, x, z'
'-x+1/2, -y+1/2, -z+1/2'
'x+1/2, y+1/2, -z+1/2'
'y+1/2, -x+1/2, -z+1/2'
'-y+1/2, x+1/2, -z+1/2'
'x+1/2, -y+1/2, z+1/2'
'-x+1/2, y+1/2, z+1/2'
'-y+1/2, -x+1/2, z+1/2'
'y+1/2, x+1/2, z+1/2'

loop_
_atom_site_label
_atom_site_type_symbol
_atom_site_fract_x
_atom_site_fract_y
_atom_site_fract_z
_atom_site_U_iso_or_equiv
_atom_site_adp_type
_atom_site_occupancy
_atom_site_symmetry_multiplicity
_atom_site_calc_flag
_atom_site_refinement_flags
Pa1 Pa 0.0000 0.0000 0.0000 0.00746(14) Uani 1 16 d S
Na1 Na -0.5000 0.0000 0.2500 0.0119(5) Uani 1 8 d S
Na2 Na -0.5000 -0.5000 0.0000 0.0116(6) Uani 1 16 d S
F1 F 0.2333(3) 0.2333(3) 0.11691(16) 0.0159(4) Uani 1 2 d S

loop_
_atom_site_aniso_label
_atom_site_aniso_U_11
_atom_site_aniso_U_22
_atom_site_aniso_U_33
_atom_site_aniso_U_23
_atom_site_aniso_U_13
_atom_site_aniso_U_12
Pa1 0.00840(15) 0.00840(15) 0.00559(16) 0.000 0.000 0.000
Na1 0.0133(7) 0.0133(7) 0.0091(10) 0.000 0.000 0.000
Na2 0.0107(9) 0.0107(9) 0.0134(15) 0.000 0.000 0.000
F1 0.0176(5) 0.0176(5) 0.0125(8) -0.0022(5) -0.0022(5) -0.0038(7)

loop_
_atom_type_symbol
_atom_type_description
_atom_type_scat_dispersion_real
_atom_type_scat_dispersion_imag
_atom_type_scat_source
F F 0.0171 0.0103 'International Tables Vol C Tables 4.2.6.8 and 6.1.1.4'
Na Na 0.0362 0.0249 'International Tables Vol C Tables 4.2.6.8 and 6.1.1.4'
Pa Pa -8.0334 9.2807 'International Tables Vol C Tables 4.2.6.8 and 6.1.1.4'

loop_
_geom_angle_atom_site_label_1
_geom_angle_atom_site_label_2
_geom_angle_atom_site_label_3
_geom_angle
_geom_angle_site_symmetry_1
_geom_angle_site_symmetry_3
F1 Pa1 F1 70.55(5) 17 20
F1 Pa1 F1 109.45(5) 17 4
F1 Pa1 F1 180.00(14) 20 4
F1 Pa1 F1 70.48(10) 17 2
F1 Pa1 F1 109.45(5) 20 2
F1 Pa1 F1 70.55(5) 4 2
F1 Pa1 F1 109.52(10) 17 18
F1 Pa1 F1 70.55(5) 20 18
F1 Pa1 F1 109.45(5) 4 18
F1 Pa1 F1 180.00(14) 2 18
F1 Pa1 F1 109.45(5) 17 3
F1 Pa1 F1 70.48(10) 20 3
F1 Pa1 F1 109.52(10) 4 3
F1 Pa1 F1 70.55(5) 2 3
F1 Pa1 F1 109.45(5) 18 3
F1 Pa1 F1 70.55(5) 17 19
F1 Pa1 F1 109.52(10) 20 19
F1 Pa1 F1 70.48(10) 4 19
F1 Pa1 F1 109.45(5) 2 19
F1 Pa1 F1 70.55(5) 18 19
F1 Pa1 F1 180.00(9) 3 19
F1 Pa1 F1 180.0 17 .
F1 Pa1 F1 109.45(5) 20 .
F1 Pa1 F1 70.55(5) 4 .
F1 Pa1 F1 109.52(10) 2 .
F1 Pa1 F1 70.48(10) 18 .
F1 Pa1 F1 70.55(5) 3 .
F1 Pa1 F1 109.45(5) 19 .

loop_
_geom_bond_atom_site_label_1
_geom_bond_atom_site_label_2
_geom_bond_distance
_geom_bond_site_symmetry_2
Pa1 F1 2.1979(19) 17
Pa1 F1 2.1979(19) 20
Pa1 F1 2.1979(19) 4
Pa1 F1 2.1979(19) 2
Pa1 F1 2.1979(19) 18
Pa1 F1 2.1979(19) 3
Pa1 F1 2.1979(19) 19
Pa1 F1 2.1980(19) .
